data_4083807
loop_
_publ_author_name
'Zhang, Fenbao'
'Prokopchuk, Ernest M.'
'Broczkowski, Michael E.'
'Jennings, Michael C.'
'Puddephatt, Richard J.'

_publ_section_title
;
 Hydridodimethylplatinum(IV) Complexes with Bis(pyridine) Ligands:&#x00A0;
 Effect of Chelate Ring Size on Reactivity
;
_journal_issue 7
_journal_name_full Organometallics
_journal_page_first 1583
_journal_paper_doi 10.1021/om050982m
_journal_volume 25
_journal_year 2006
_chemical_formula_sum 'C26 H22 F6 N4 O10.5 Pt2 S2'
_chemical_formula_weight 1126.78
_chemical_name_systematic
; 
 ? 
;
_space_group_IT_number 62
_symmetry_cell_setting orthorhombic
_symmetry_space_group_name_Hall '-P 2ac 2n'
_symmetry_space_group_name_H-M 'P n m a'
_atom_sites_solution_hydrogens geom
_atom_sites_solution_primary direct
_atom_sites_solution_secondary difmap
_audit_creation_method SHELXL-97
_cell_angle_alpha 90.00
_cell_angle_beta 90.00
_cell_angle_gamma 90.00
_cell_formula_units_Z 8
_cell_length_a 22.1033(4)
_cell_length_b 21.9063(3)
_cell_length_c 12.9826(2)
_cell_measurement_temperature 150(2)
_cell_volume 6286.19(17)
_computing_cell_refinement 'Nonius DENZO'
_computing_data_collection 'Nonius COLLECT'
_computing_data_reduction 'Nonius DENZO'
_computing_molecular_graphics 'Bruker SHELXTL'
_computing_publication_material 'Bruker SHELXTL'
_computing_structure_refinement 'SHELXL-97 (Sheldrick, 1997)'
_computing_structure_solution 'SHELXS-97 (Sheldrick, 1990)'
_diffrn_ambient_temperature 150(2)
_diffrn_measured_fraction_theta_full 0.999
_diffrn_measured_fraction_theta_max 0.999
_diffrn_measurement_device_type 'Nonius Kappa-CCD'
_diffrn_measurement_method 'phi/omega scans'
_diffrn_radiation_monochromator graphite
_diffrn_radiation_source 'fine-focus sealed tube'
_diffrn_radiation_type MoK\a
_diffrn_radiation_wavelength 0.71073
_diffrn_reflns_av_R_equivalents 0.154
_diffrn_reflns_av_sigmaI/netI 0.0636
_diffrn_reflns_limit_h_max 26
_diffrn_reflns_limit_h_min -26
_diffrn_reflns_limit_k_max 26
_diffrn_reflns_limit_k_min -26
_diffrn_reflns_limit_l_max 15
_diffrn_reflns_limit_l_min -15
_diffrn_reflns_number 63983
_diffrn_reflns_theta_full 25.00
_diffrn_reflns_theta_max 25.03
_diffrn_reflns_theta_min 2.59
_exptl_absorpt_coefficient_mu 9.125
_exptl_absorpt_correction_T_max 0.2626
_exptl_absorpt_correction_T_min 0.0363
_exptl_absorpt_correction_type integration
_exptl_crystal_colour red-orange
_exptl_crystal_density_diffrn 2.381
_exptl_crystal_density_method 'not measured'
_exptl_crystal_description petal
_exptl_crystal_F_000 4256
_exptl_crystal_size_max 1.08
_exptl_crystal_size_mid 0.28
_exptl_crystal_size_min 0.20
_refine_diff_density_max 2.769
_refine_diff_density_min -4.374
_refine_diff_density_rms 0.334
_refine_ls_extinction_method none
_refine_ls_goodness_of_fit_ref 1.000
_refine_ls_hydrogen_treatment mixed
_refine_ls_matrix_type full
_refine_ls_number_parameters 481
_refine_ls_number_reflns 5715
_refine_ls_number_restraints 4
_refine_ls_restrained_S_all 0.999
_refine_ls_R_factor_all 0.0776
_refine_ls_R_factor_gt 0.0485
_refine_ls_shift/su_max 0.002
_refine_ls_shift/su_mean 0.000
_refine_ls_structure_factor_coef Fsqd
_refine_ls_weighting_details 'calc w=1/[\s^2^(Fo^2^)+(0.0786P)^2^+0.0000P] where P=(Fo^2^+2Fc^2^)/3'
_refine_ls_weighting_scheme calc
_refine_ls_wR_factor_gt 0.1147
_refine_ls_wR_factor_ref 0.1265
_reflns_number_gt 4034
_reflns_number_total 5715
_reflns_threshold_expression >2sigma(I)
_cod_data_source_file om050982msi20051115_114331.cif
_cod_data_source_block complex_11
_cod_depositor_comments
;
The following automatic conversions were performed:

'_symmetry_cell_setting' value 'Orthorhombic' changed to
'orthorhombic' according to
/usr/data/users/saulius/automatic-downloads/retrospective/ACS/lib/dictionaries/cif_core.dic
dictionary named 'cif_core.dic' version 2.4.2 from 2011-04-26.

Automatic conversion script
Id: cif_fix_values 2281 2013-09-26 08:29:07Z andrius 
;
_cod_original_sg_symbol_H-M Pnma
_cod_original_formula_sum 'C26 H22 F6 N4 O10.50 Pt2 S2'
_cod_database_code 4083807

loop_
_symmetry_equiv_pos_as_xyz
'x, y, z'
'-x+1/2, -y, z+1/2'
'-x, y+1/2, -z'
'x+1/2, -y+1/2, -z+1/2'
'-x, -y, -z'
'x-1/2, y, -z-1/2'
'x, -y-1/2, z'
'-x-1/2, y-1/2, z-1/2'

loop_
_atom_site_label
_atom_site_type_symbol
_atom_site_fract_x
_atom_site_fract_y
_atom_site_fract_z
_atom_site_U_iso_or_equiv
_atom_site_adp_type
_atom_site_occupancy
_atom_site_symmetry_multiplicity
_atom_site_calc_flag
_atom_site_refinement_flags
Pt1 Pt 0.21731(2) 0.2500 0.36041(4) 0.01861(17) Uani 1 2 d S
Pt2 Pt 0.18825(3) 0.2500 0.13050(4) 0.01924(17) Uani 1 2 d S
Pt3 Pt 0.05660(3) 0.2500 0.40938(4) 0.01807(16) Uani 1 2 d S
Pt4 Pt 0.02535(3) 0.2500 0.17772(4) 0.01927(17) Uani 1 2 d S
O12 O 0.1861(3) 0.1914(3) 0.2520(5) 0.0281(18) Uani 1 1 d D
H12 H 0.204(3) 0.157(2) 0.252(8) 0.042 Uiso 1 1 d D
O34 O 0.0398(3) 0.1902(3) 0.2938(5) 0.0268(18) Uani 1 1 d D
H34 H 0.069(2) 0.1644(18) 0.286(8) 0.040 Uiso 1 1 d D
N11 N 0.2448(4) 0.1852(4) 0.4555(6) 0.0220(19) Uani 1 1 d .
C12 C 0.2162(5) 0.1317(4) 0.4599(8) 0.030(3) Uani 1 1 d .
H12A H 0.1805 0.1275 0.4198 0.036 Uiso 1 1 calc R
C13 C 0.2337(5) 0.0825(5) 0.5167(8) 0.032(3) Uani 1 1 d .
H13A H 0.2111 0.0457 0.5165 0.039 Uiso 1 1 calc R
C14 C 0.2846(6) 0.0883(5) 0.5736(9) 0.041(3) Uani 1 1 d .
H14A H 0.2980 0.0551 0.6148 0.049 Uiso 1 1 calc R
C15 C 0.3176(5) 0.1425(5) 0.5723(9) 0.041(3) Uani 1 1 d .
H15A H 0.3542 0.1467 0.6100 0.049 Uiso 1 1 calc R
C16 C 0.2946(5) 0.1900(5) 0.5134(9) 0.030(3) Uani 1 1 d .
C17 C 0.3276(8) 0.2500 0.5166(13) 0.039(4) Uani 1 2 d S
O18 O 0.3834(6) 0.2500 0.5369(12) 0.063(4) Uani 1 2 d S
N21 N 0.1893(4) 0.1840(3) 0.0232(7) 0.023(2) Uani 1 1 d .
C22 C 0.1661(4) 0.1295(4) 0.0468(8) 0.024(2) Uani 1 1 d .
H22A H 0.1465 0.1248 0.1115 0.029 Uiso 1 1 calc R
C23 C 0.1690(5) 0.0804(4) -0.0172(9) 0.029(3) Uani 1 1 d .
H23A H 0.1506 0.0427 0.0010 0.034 Uiso 1 1 calc R
C24 C 0.1993(5) 0.0869(5) -0.1084(9) 0.035(3) Uani 1 1 d .
H24A H 0.2021 0.0534 -0.1547 0.042 Uiso 1 1 calc R
C25 C 0.2253(5) 0.1410(4) -0.1329(8) 0.027(3) Uani 1 1 d .
H25A H 0.2475 0.1449 -0.1952 0.033 Uiso 1 1 calc R
C26 C 0.2197(4) 0.1903(5) -0.0681(8) 0.023(2) Uani 1 1 d .
C27 C 0.2441(6) 0.2500 -0.1037(12) 0.023(3) Uani 1 2 d S
O28 O 0.2809(5) 0.2500 -0.1697(9) 0.039(3) Uani 1 2 d S
N31 N 0.0689(4) 0.1843(3) 0.5142(6) 0.0217(19) Uani 1 1 d .
C32 C 0.0403(5) 0.1295(4) 0.4988(9) 0.025(2) Uani 1 1 d .
H32A H 0.0147 0.1248 0.4406 0.030 Uiso 1 1 calc R
C33 C 0.0476(5) 0.0819(5) 0.5642(9) 0.033(3) Uani 1 1 d .
H33A H 0.0274 0.0444 0.5508 0.039 Uiso 1 1 calc R
C34 C 0.0836(6) 0.0870(4) 0.6487(9) 0.032(3) Uani 1 1 d .
H34A H 0.0890 0.0538 0.6947 0.039 Uiso 1 1 calc R
C35 C 0.1118(5) 0.1421(5) 0.6649(8) 0.031(3) Uani 1 1 d .
H35A H 0.1377 0.1475 0.7226 0.037 Uiso 1 1 calc R
C36 C 0.1022(5) 0.1894(4) 0.5971(8) 0.022(2) Uani 1 1 d .
C37 C 0.1329(6) 0.2500 0.6191(11) 0.023(4) Uani 1 2 d S
O38 O 0.1814(5) 0.2500 0.6683(8) 0.034(3) Uani 1 2 d S
N41 N 0.0079(4) 0.1858(3) 0.0747(6) 0.022(2) Uani 1 1 d .
C42 C -0.0194(5) 0.1345(4) 0.1018(9) 0.032(3) Uani 1 1 d .
H42A H -0.0338 0.1305 0.1704 0.039 Uiso 1 1 calc R
C43 C -0.0276(6) 0.0867(5) 0.0348(10) 0.040(3) Uani 1 1 d .
H43A H -0.0483 0.0511 0.0569 0.048 Uiso 1 1 calc R
C44 C -0.0059(5) 0.0906(5) -0.0642(10) 0.043(3) Uani 1 1 d .
H44A H -0.0102 0.0576 -0.1112 0.051 Uiso 1 1 calc R
C45 C 0.0225(5) 0.1443(5) -0.0930(9) 0.034(3) Uani 1 1 d .
H45A H 0.0371 0.1487 -0.1615 0.041 Uiso 1 1 calc R
C46 C 0.0298(5) 0.1906(4) -0.0251(8) 0.022(2) Uani 1 1 d .
C47 C 0.0563(8) 0.2500 -0.0613(12) 0.029(4) Uani 1 2 d S
O48 O 0.0917(6) 0.2500 -0.1274(9) 0.045(3) Uani 1 2 d S
O201 O 0.0972(4) 0.0092(4) 0.1523(6) 0.050(2) Uani 1 1 d .
O202 O 0.0201(4) 0.0146(4) 0.2855(7) 0.058(3) Uani 1 1 d .
O203 O 0.1043(3) 0.0859(3) 0.2859(6) 0.039(2) Uani 1 1 d D
S204 S 0.08124(14) 0.02703(12) 0.2552(2) 0.0328(7) Uani 1 1 d .
C205 C 0.1263(6) -0.0250(5) 0.3307(11) 0.045(3) Uani 1 1 d .
F206 F 0.1141(5) -0.0162(4) 0.4319(7) 0.090(3) Uani 1 1 d .
F207 F 0.1838(4) -0.0162(4) 0.3196(7) 0.073(2) Uani 1 1 d .
F208 F 0.1145(4) -0.0814(3) 0.3112(8) 0.089(3) Uani 1 1 d .
O301 O -0.0142(6) 0.2500 0.7117(10) 0.057(4) Uani 1 2 d S
C302 C -0.0518(6) 0.2005(6) 0.6906(11) 0.055(4) Uani 1 1 d .
H30A H -0.0799 0.1935 0.7488 0.067 Uiso 1 1 calc R
H30B H -0.0273 0.1631 0.6806 0.067 Uiso 1 1 calc R
C303 C -0.0867(6) 0.2146(5) 0.5946(11) 0.057(4) Uani 1 1 d .
H30C H -0.1283 0.1981 0.5982 0.068 Uiso 1 1 calc R
H30D H -0.0663 0.1981 0.5327 0.068 Uiso 1 1 calc R
O101 O 0.3518(6) 0.0696(10) 0.3184(9) 0.172(9) Uani 1 1 d .
O102 O 0.3159(6) 0.0137(4) 0.1784(10) 0.104(5) Uani 1 1 d .
O103 O 0.2584(4) 0.0963(4) 0.2377(9) 0.080(4) Uani 1 1 d D
S104 S 0.31639(14) 0.07065(14) 0.2307(3) 0.0387(8) Uani 1 1 d .
C105 C 0.3572(7) 0.1210(8) 0.1490(13) 0.067(5) Uani 1 1 d .
F106 F 0.3604(7) 0.1750(5) 0.1852(14) 0.192(8) Uani 1 1 d .
F107 F 0.4096(4) 0.1050(6) 0.1278(9) 0.125(5) Uani 1 1 d .
F108 F 0.3290(4) 0.1244(5) 0.0582(8) 0.107(4) Uani 1 1 d .

loop_
_atom_site_aniso_label
_atom_site_aniso_U_11
_atom_site_aniso_U_22
_atom_site_aniso_U_33
_atom_site_aniso_U_23
_atom_site_aniso_U_13
_atom_site_aniso_U_12
Pt1 0.0186(3) 0.0188(3) 0.0184(3) 0.000 -0.0013(3) 0.000
Pt2 0.0226(3) 0.0156(3) 0.0194(3) 0.000 -0.0022(3) 0.000
Pt3 0.0232(3) 0.0151(3) 0.0159(3) 0.000 -0.0007(2) 0.000
Pt4 0.0259(3) 0.0160(3) 0.0159(3) 0.000 -0.0032(3) 0.000
O12 0.042(5) 0.015(4) 0.027(5) 0.002(3) -0.011(4) 0.001(3)
O34 0.039(5) 0.021(4) 0.020(4) -0.009(3) -0.007(4) 0.004(3)
N11 0.018(5) 0.030(5) 0.019(5) -0.003(4) -0.006(4) 0.010(4)
C12 0.027(6) 0.030(6) 0.032(7) -0.006(5) 0.001(5) 0.007(5)
C13 0.050(8) 0.022(6) 0.025(7) 0.005(5) 0.006(6) 0.013(5)
C14 0.057(9) 0.039(7) 0.028(7) 0.001(5) 0.000(6) 0.021(6)
C15 0.036(8) 0.043(7) 0.043(8) -0.007(6) -0.016(6) 0.019(6)
C16 0.022(6) 0.036(6) 0.032(7) -0.009(5) 0.006(5) 0.001(5)
C17 0.028(10) 0.066(12) 0.023(10) 0.000 -0.024(8) 0.000
O18 0.040(9) 0.071(9) 0.078(11) 0.000 -0.019(8) 0.000
N21 0.024(5) 0.021(4) 0.025(5) -0.002(4) -0.015(4) 0.006(4)
C22 0.024(6) 0.018(5) 0.030(7) -0.006(5) -0.004(5) 0.003(5)
C23 0.027(6) 0.019(5) 0.040(7) -0.008(5) -0.008(5) 0.005(5)
C24 0.041(7) 0.034(7) 0.030(7) -0.007(5) -0.008(6) 0.018(6)
C25 0.031(7) 0.024(6) 0.028(7) -0.001(5) 0.001(5) 0.005(5)
C26 0.013(5) 0.036(6) 0.019(6) 0.003(5) 0.003(5) 0.011(4)
C27 0.007(7) 0.036(9) 0.027(9) 0.000 0.003(7) 0.000
O28 0.028(7) 0.047(7) 0.043(8) 0.000 0.010(6) 0.000
N31 0.019(5) 0.025(5) 0.021(5) 0.000(4) 0.001(4) 0.010(4)
C32 0.026(6) 0.018(5) 0.031(7) -0.002(5) 0.003(5) -0.003(5)
C33 0.049(8) 0.023(6) 0.027(7) 0.014(5) 0.015(6) 0.005(5)
C34 0.046(8) 0.014(6) 0.037(7) 0.005(5) 0.012(6) 0.017(5)
C35 0.030(7) 0.045(7) 0.018(6) 0.009(5) 0.005(5) 0.012(6)
C36 0.034(6) 0.013(5) 0.020(6) -0.005(4) 0.001(5) 0.004(4)
C37 0.019(9) 0.042(10) 0.009(8) 0.000 -0.008(7) 0.000
O38 0.034(7) 0.038(6) 0.031(7) 0.000 -0.007(5) 0.000
N41 0.026(5) 0.016(4) 0.024(5) -0.002(4) -0.003(4) -0.003(4)
C42 0.038(7) 0.019(6) 0.040(8) -0.004(5) -0.007(6) 0.001(5)
C43 0.053(8) 0.016(6) 0.050(9) 0.001(5) -0.012(7) -0.009(6)
C44 0.034(7) 0.043(8) 0.051(9) -0.017(6) -0.015(7) 0.003(6)
C45 0.036(7) 0.038(7) 0.029(7) -0.011(5) -0.009(6) 0.002(6)
C46 0.023(6) 0.020(5) 0.024(6) -0.002(4) -0.004(5) 0.007(4)
C47 0.038(10) 0.034(9) 0.015(9) 0.000 -0.016(8) 0.000
O48 0.033(7) 0.074(9) 0.027(7) 0.000 0.005(6) 0.000
O201 0.066(7) 0.042(5) 0.043(6) -0.007(4) 0.008(5) -0.008(5)
O202 0.042(6) 0.050(6) 0.082(8) 0.016(5) 0.012(5) -0.013(4)
O203 0.042(5) 0.013(4) 0.061(6) -0.007(4) 0.000(4) -0.002(3)
S204 0.0325(17) 0.0219(14) 0.044(2) 0.0008(12) 0.0033(14) -0.0045(13)
C205 0.057(10) 0.020(7) 0.059(10) 0.006(6) 0.013(7) 0.003(6)
F206 0.132(9) 0.090(7) 0.047(6) 0.014(5) 0.000(6) 0.051(6)
F207 0.043(5) 0.075(6) 0.102(7) 0.016(5) -0.003(5) 0.015(4)
F208 0.112(8) 0.025(5) 0.130(8) 0.010(5) -0.011(6) -0.004(4)
O301 0.051(9) 0.060(9) 0.059(10) 0.000 0.006(7) 0.000
C302 0.048(9) 0.050(9) 0.068(11) -0.006(7) -0.003(8) -0.003(7)
C303 0.033(8) 0.067(9) 0.070(11) -0.018(8) 0.006(8) 0.003(7)
O101 0.098(10) 0.37(3) 0.052(8) 0.077(12) -0.041(8) -0.096(14)
O102 0.144(12) 0.030(6) 0.139(11) -0.016(7) 0.054(9) 0.009(6)
O103 0.073(7) 0.047(6) 0.121(9) 0.034(6) 0.062(7) 0.033(5)
S104 0.0402(19) 0.0363(17) 0.0397(19) 0.0044(15) 0.0061(16) 0.0035(14)
C105 0.058(11) 0.065(12) 0.077(13) 0.036(9) 0.005(9) -0.003(9)
F106 0.225(17) 0.057(8) 0.30(2) -0.018(10) 0.096(14) -0.078(9)
F107 0.028(5) 0.221(14) 0.125(9) 0.086(9) 0.020(6) 0.005(7)
F108 0.071(7) 0.166(10) 0.083(8) 0.077(7) -0.004(6) -0.001(7)

loop_
_atom_type_symbol
_atom_type_description
_atom_type_scat_dispersion_real
_atom_type_scat_dispersion_imag
_atom_type_scat_source
C C 0.0033 0.0016 'International Tables Vol C Tables 4.2.6.8 and 6.1.1.4'
H H 0.0000 0.0000 'International Tables Vol C Tables 4.2.6.8 and 6.1.1.4'
N N 0.0061 0.0033 'International Tables Vol C Tables 4.2.6.8 and 6.1.1.4'
O O 0.0106 0.0060 'International Tables Vol C Tables 4.2.6.8 and 6.1.1.4'
F F 0.0171 0.0103 'International Tables Vol C Tables 4.2.6.8 and 6.1.1.4'
S S 0.1246 0.1234 'International Tables Vol C Tables 4.2.6.8 and 6.1.1.4'
Pt Pt -1.7033 8.3905 'International Tables Vol C Tables 4.2.6.8 and 6.1.1.4'

loop_
_geom_angle_atom_site_label_1
_geom_angle_atom_site_label_2
_geom_angle_atom_site_label_3
_geom_angle
_geom_angle_site_symmetry_1
_geom_angle_site_symmetry_3
N11 Pt1 N11 91.8(5) 7_565 .
N11 Pt1 O12 173.4(3) 7_565 .
N11 Pt1 O12 94.8(3) . .
N11 Pt1 O12 94.8(3) 7_565 7_565
N11 Pt1 O12 173.4(3) . 7_565
O12 Pt1 O12 78.6(4) . 7_565
N11 Pt1 Pt2 132.4(2) 7_565 .
N11 Pt1 Pt2 132.4(2) . .
O12 Pt1 Pt2 41.32(19) . .
O12 Pt1 Pt2 41.32(19) 7_565 .
N21 Pt2 N21 92.1(5) 7_565 .
N21 Pt2 O12 94.8(3) 7_565 7_565
N21 Pt2 O12 173.0(3) . 7_565
N21 Pt2 O12 173.0(3) 7_565 .
N21 Pt2 O12 94.8(3) . .
O12 Pt2 O12 78.2(4) 7_565 .
N21 Pt2 Pt1 132.5(2) 7_565 .
N21 Pt2 Pt1 132.5(2) . .
O12 Pt2 Pt1 41.12(19) 7_565 .
O12 Pt2 Pt1 41.12(19) . .
N31 Pt3 N31 92.1(5) 7_565 .
N31 Pt3 O34 93.7(3) 7_565 7_565
N31 Pt3 O34 173.9(3) . 7_565
N31 Pt3 O34 173.9(3) 7_565 .
N31 Pt3 O34 93.7(3) . .
O34 Pt3 O34 80.5(4) 7_565 .
N31 Pt3 Pt4 134.0(2) 7_565 .
N31 Pt3 Pt4 133.9(2) . .
O34 Pt3 Pt4 40.3(2) 7_565 .
O34 Pt3 Pt4 40.3(2) . .
N41 Pt4 N41 90.6(5) 7_565 .
N41 Pt4 O34 94.3(3) 7_565 7_565
N41 Pt4 O34 174.2(3) . 7_565
N41 Pt4 O34 174.2(3) 7_565 .
N41 Pt4 O34 94.3(3) . .
O34 Pt4 O34 80.7(4) 7_565 .
N41 Pt4 Pt3 134.6(2) 7_565 .
N41 Pt4 Pt3 134.6(2) . .
O34 Pt4 Pt3 40.37(18) 7_565 .
O34 Pt4 Pt3 40.37(18) . .
Pt1 O12 Pt2 97.6(3) . .
Pt4 O34 Pt3 99.4(3) . .
C12 N11 C16 115.9(9) . .
C12 N11 Pt1 120.8(7) . .
C16 N11 Pt1 123.2(7) . .
N11 C12 C13 125.7(11) . .
C14 C13 C12 117.3(11) . .
C13 C14 C15 120.5(11) . .
C16 C15 C14 117.0(11) . .
N11 C16 C15 123.5(10) . .
N11 C16 C17 118.9(10) . .
C15 C16 C17 117.6(11) . .
O18 C17 C16 118.7(7) . 7_565
O18 C17 C16 118.7(7) . .
C16 C17 C16 121.9(14) 7_565 .
C22 N21 C26 118.5(9) . .
C22 N21 Pt2 118.7(7) . .
C26 N21 Pt2 122.3(7) . .
N21 C22 C23 123.3(10) . .
C22 C23 C24 118.1(10) . .
C25 C24 C23 120.1(10) . .
C24 C25 C26 120.4(10) . .
N21 C26 C25 119.6(9) . .
N21 C26 C27 122.3(10) . .
C25 C26 C27 117.9(10) . .
O28 C27 C26 118.3(6) . 7_565
O28 C27 C26 118.3(6) . .
C26 C27 C26 123.1(13) 7_565 .
C36 N31 C32 117.0(9) . .
C36 N31 Pt3 125.1(7) . .
C32 N31 Pt3 117.9(7) . .
C33 C32 N31 121.9(10) . .
C32 C33 C34 120.7(11) . .
C33 C34 C35 117.5(10) . .
C34 C35 C36 119.6(11) . .
N31 C36 C35 123.2(10) . .
N31 C36 C37 118.7(9) . .
C35 C36 C37 118.0(10) . .
O38 C37 C36 118.7(6) . 7_565
O38 C37 C36 118.7(6) . .
C36 C37 C36 122.0(12) 7_565 .
C42 N41 C46 118.2(9) . .
C42 N41 Pt4 120.8(7) . .
C46 N41 Pt4 120.6(6) . .
N41 C42 C43 122.6(11) . .
C42 C43 C44 120.0(11) . .
C43 C44 C45 117.5(11) . .
C46 C45 C44 121.0(11) . .
C45 C46 N41 120.6(10) . .
C45 C46 C47 119.4(11) . .
N41 C46 C47 119.6(9) . .
O48 C47 C46 119.6(7) . 7_565
O48 C47 C46 119.6(7) . .
C46 C47 C46 120.1(14) 7_565 .
O202 S204 O201 115.8(6) . .
O202 S204 O203 115.2(5) . .
O201 S204 O203 114.4(5) . .
O202 S204 C205 104.6(6) . .
O201 S204 C205 101.4(6) . .
O203 S204 C205 102.7(6) . .
F208 C205 F207 108.6(11) . .
F208 C205 F206 106.6(11) . .
F207 C205 F206 106.5(12) . .
F208 C205 S204 112.7(10) . .
F207 C205 S204 112.9(9) . .
F206 C205 S204 109.1(9) . .
C302 O301 C302 102.3(14) 7_565 .
O301 C302 C303 108.0(12) . .
C302 C303 C303 101.9(7) . 7_565
O101 S104 O103 118.1(9) . .
O101 S104 O102 112.5(11) . .
O103 S104 O102 112.0(8) . .
O101 S104 C105 102.4(8) . .
O103 S104 C105 104.7(7) . .
O102 S104 C105 105.3(8) . .
F107 C105 F106 107.0(16) . .
F107 C105 F108 104.8(14) . .
F106 C105 F108 107.5(15) . .
F107 C105 S104 115.5(11) . .
F106 C105 S104 112.6(14) . .
F108 C105 S104 108.9(11) . .

loop_
_geom_bond_atom_site_label_1
_geom_bond_atom_site_label_2
_geom_bond_distance
_geom_bond_site_symmetry_2
Pt1 N11 1.978(8) 7_565
Pt1 N11 1.978(8) .
Pt1 O12 2.025(7) .
Pt1 O12 2.025(7) 7_565
Pt1 Pt2 3.0531(8) .
Pt2 N21 2.007(8) 7_565
Pt2 N21 2.007(8) .
Pt2 O12 2.033(7) 7_565
Pt2 O12 2.033(7) .
Pt3 N31 1.999(8) 7_565
Pt3 N31 1.999(8) .
Pt3 O34 2.026(6) 7_565
Pt3 O34 2.026(6) .
Pt3 Pt4 3.0858(8) .
Pt4 N41 1.979(8) 7_565
Pt4 N41 1.979(8) .
Pt4 O34 2.022(7) 7_565
Pt4 O34 2.022(7) .
N11 C12 1.332(12) .
N11 C16 1.336(13) .
C12 C13 1.362(14) .
C13 C14 1.352(16) .
C14 C15 1.393(16) .
C15 C16 1.388(15) .
C16 C17 1.504(13) .
C17 O18 1.263(19) .
C17 C16 1.504(13) 7_565
N21 C22 1.336(12) .
N21 C26 1.369(13) .
C22 C23 1.360(13) .
C23 C24 1.368(16) .
C24 C25 1.355(15) .
C25 C26 1.375(13) .
C26 C27 1.487(12) .
C27 O28 1.183(17) .
C27 C26 1.487(12) 7_565
N31 C36 1.309(13) .
N31 C32 1.371(12) .
C32 C33 1.355(14) .
C33 C34 1.359(16) .
C34 C35 1.375(16) .
C35 C36 1.376(14) .
C36 C37 1.517(12) .
C37 O38 1.246(16) .
C37 C36 1.517(12) 7_565
N41 C42 1.324(13) .
N41 C46 1.386(13) .
C42 C43 1.372(14) .
C43 C44 1.375(16) .
C44 C45 1.386(16) .
C45 C46 1.354(13) .
C46 C47 1.501(13) .
C47 O48 1.162(19) .
C47 C46 1.501(13) 7_565
O201 S204 1.436(8) .
O202 S204 1.433(9) .
O203 S204 1.443(7) .
S204 C205 1.803(13) .
C205 F208 1.289(14) .
C205 F207 1.293(14) .
C205 F206 1.355(15) .
O301 C302 1.394(14) 7_565
O301 C302 1.394(14) .
C302 C303 1.498(18) .
C303 C303 1.55(2) 7_565
O101 S104 1.382(11) .
O102 S104 1.420(10) .
O103 S104 1.402(9) .
S104 C105 1.777(14) .
C105 F107 1.242(18) .
C105 F106 1.27(2) .
C105 F108 1.335(18) .

loop_
_geom_hbond_atom_site_label_D
_geom_hbond_atom_site_label_H
_geom_hbond_atom_site_label_A
_geom_hbond_distance_DH
_geom_hbond_distance_HA
_geom_hbond_distance_DA
_geom_hbond_angle_DHA
O12 H12 O103 0.848(18) 1.808(18) 2.633(10) 164(8)
O34 H34 O203 0.866(19) 1.887(19) 2.695(10) 155(6)
